data_9015478
loop_
_publ_author_name
'Rubin, J.'
'Palacios, E.'
'Bartolome, J.'
'Rodriguez-Carvajal J'

_publ_section_title
;
 A single-crystal neutron diffraction study of N H4 Mn F3
 _cod_database_code 1006080
;
_journal_name_full 'Journal of Physics: Condensed Matter'
_journal_page_first 563
_journal_page_last 575
_journal_paper_doi 10.1088/0953-8984/7/3/011
_journal_volume 7
_journal_year 1995
_chemical_formula_sum 'F3 Mn N'
_space_group_IT_number 221
_symmetry_space_group_name_Hall '-P 4 2 3'
_symmetry_space_group_name_H-M 'P m -3 m'
_cell_angle_alpha 90
_cell_angle_beta 90
_cell_angle_gamma 90
_cell_length_a 4.2364
_cell_length_b 4.2364
_cell_length_c 4.2364
_cell_formula_units_Z 1
_cell_volume 76.031
_database_code_amcsd 0013268
_exptl_crystal_density_diffrn 2.751
_cod_duplicate_entry 1006080
_cod_original_sg_symbol_H-M 'P m 3 m'
_cod_original_formula_sum 'Mn F3 N'
_cod_database_code 9015478
_amcsd_formula_title 'F3 H4 Mn N'

loop_
_space_group_symop_operation_xyz
x,y,z
z,-x,y
-y,z,-x
x,-y,z
-z,x,-y
y,-z,x
-x,y,-z
x,-z,-y
-z,y,x
y,-x,-z
-x,z,y
z,-y,-x
-y,x,z
x,z,y
-z,-y,-x
y,x,z
-x,-z,-y
z,y,x
-y,-x,-z
z,x,-y
-y,-z,x
x,y,-z
-z,-x,y
y,z,-x
-x,-y,z
-z,x,y
y,-z,-x
-x,y,z
z,-x,-y
-y,z,x
x,-y,-z
-x,z,-y
z,-y,x
-y,x,-z
x,-z,y
-z,y,-x
y,-x,z
-x,-z,y
z,y,-x
-y,-x,z
x,z,-y
-z,-y,x
y,x,-z
-z,-x,-y
y,z,x
-x,-y,-z
z,x,y
-y,-z,-x

loop_
_atom_site_aniso_label
_atom_site_aniso_U_11
_atom_site_aniso_U_22
_atom_site_aniso_U_33
_atom_site_aniso_U_12
_atom_site_aniso_U_13
_atom_site_aniso_U_23
Mn1 0.00613 0.00613 0.00613 0.00000 0.00000 0.00000
F1 0.00640 0.02461 0.02461 0.00000 0.00000 0.00000
N1 0.01566 0.01566 0.01566 0.00000 0.00000 0.00000

loop_
_atom_site_label
_atom_site_fract_x
_atom_site_fract_y
_atom_site_fract_z
Mn1 0.00000 0.00000 0.00000
F1 0.50000 0.00000 0.00000
N1 0.50000 0.50000 0.50000

loop_
_cod_related_entry_id
_cod_related_entry_database
_cod_related_entry_code
1 AMCSD 0013268
